data_7101730
loop_
_publ_author_name
'Sa\~nudo, E Carolina'
'Muryn, Christopher A'
'Helliwell, Madeleine A'
'Timco, Grigore A'
'Wernsdorfer, Wolfgang'
'Winpenny, Richard E P'

_publ_section_title
;
 Al, Ga and In heterometallic wheels and their by-products.
;
_journal_issue 8
_journal_name_full 'Chemical communications (Cambridge, England)'
_journal_page_first 801
_journal_page_last 803
_journal_paper_doi 10.1039/b613877b
_journal_year 2007
_chemical_formula_sum 'C44 H80 In2 N2 Ni2 O18'
_chemical_formula_weight 1272.16
_chemical_name_systematic
;
?
;
_space_group_IT_number 2
_symmetry_cell_setting triclinic
_symmetry_space_group_name_Hall '-P 1'
_symmetry_space_group_name_H-M 'P -1'
_atom_sites_solution_hydrogens geom
_atom_sites_solution_primary direct
_atom_sites_solution_secondary difmap
_audit_creation_method SHELXL-97
_cell_angle_alpha 95.458(4)
_cell_angle_beta 102.446(3)
_cell_angle_gamma 116.862(3)
_cell_formula_units_Z 2
_cell_length_a 13.6807(5)
_cell_length_b 14.6160(7)
_cell_length_c 16.7701(6)
_cell_measurement_reflns_used 19906
_cell_measurement_temperature 100(2)
_cell_measurement_theta_max 31.9139
_cell_measurement_theta_min 2.6326
_cell_volume 2849.0(2)
_computing_cell_refinement
;
CrysAlis RED, Oxford Diffraction Ltd.,
Version 1.171.28cycle4 beta (release 11-11-2005 CrysAlis171 .NET)
(compiled Nov 11 2005,15:50:43)
;
_computing_data_collection
;
CrysAlis CCD, Oxford Diffraction Ltd.,
Version 1.171.28cycle4 beta (release 11-11-2005 CrysAlis171 .NET)
(compiled Nov 11 2005,15:50:43)
;
_computing_data_reduction
;
CrysAlis RED, Oxford Diffraction Ltd.,
Version 1.171.28cycle4 beta (release 11-11-2005 CrysAlis171 .NET)
(compiled Nov 11 2005,15:50:43)
;
_computing_molecular_graphics 'SHELXL-97 (Sheldrick, 1997)'
_computing_publication_material 'SHELXL-97 (Sheldrick, 1997)'
_computing_structure_refinement 'SHELXL-97 (Sheldrick, 1997)'
_computing_structure_solution 'SHELXS-97 (Sheldrick, 1990)'
_diffrn_ambient_temperature 100(2)
_diffrn_detector_area_resol_mean 8.3367
_diffrn_measured_fraction_theta_full 0.990
_diffrn_measured_fraction_theta_max 0.990
_diffrn_measurement_device_type 'Oxford Diffraction XCalibur 2'
_diffrn_measurement_method 'phi and omega'
_diffrn_radiation_monochromator graphite
_diffrn_radiation_source 'Enhance (Mo) X-ray Source'
_diffrn_radiation_type 'Mo K\a'
_diffrn_radiation_wavelength 0.7107
_diffrn_reflns_av_R_equivalents 0.0159
_diffrn_reflns_av_sigmaI/netI 0.0264
_diffrn_reflns_limit_h_max 17
_diffrn_reflns_limit_h_min -18
_diffrn_reflns_limit_k_max 19
_diffrn_reflns_limit_k_min -14
_diffrn_reflns_limit_l_max 21
_diffrn_reflns_limit_l_min -22
_diffrn_reflns_number 25357
_diffrn_reflns_theta_full 28.28
_diffrn_reflns_theta_max 28.28
_diffrn_reflns_theta_min 3.05
_exptl_absorpt_coefficient_mu 1.515
_exptl_absorpt_correction_T_max 0.8159
_exptl_absorpt_correction_T_min 0.6941
_exptl_absorpt_correction_type multi-scan
_exptl_absorpt_process_details
;
CrysAlis RED, Oxford Diffraction Ltd.,
Version 1.171.30.2 (release 11-05-2006 CrysAlis171 .NET)
(compiled May 11 2006,17:41:17)
Empirical absorption correction using spherical harmonics,
implemented in SCALE3 ABSPACK scaling algorithm.
;
_exptl_crystal_colour Clear
_exptl_crystal_density_diffrn 1.483
_exptl_crystal_density_method 'not measured'
_exptl_crystal_description Block
_exptl_crystal_F_000 1312
_exptl_crystal_size_max 0.26
_exptl_crystal_size_mid 0.16
_exptl_crystal_size_min 0.14
_refine_diff_density_max 1.128
_refine_diff_density_min -0.598
_refine_diff_density_rms 0.093
_refine_ls_extinction_method none
_refine_ls_goodness_of_fit_ref 1.105
_refine_ls_hydrogen_treatment mixed
_refine_ls_matrix_type full
_refine_ls_number_parameters 736
_refine_ls_number_reflns 14013
_refine_ls_number_restraints 352
_refine_ls_restrained_S_all 1.127
_refine_ls_R_factor_all 0.0342
_refine_ls_R_factor_gt 0.0246
_refine_ls_shift/su_max 0.001
_refine_ls_shift/su_mean 0.000
_refine_ls_structure_factor_coef Fsqd
_refine_ls_weighting_details 'calc w=1/[\s^2^(Fo^2^)+(0.0397P)^2^+0.0000P] where P=(Fo^2^+2Fc^2^)/3'
_refine_ls_weighting_scheme calc
_refine_ls_wR_factor_gt 0.0637
_refine_ls_wR_factor_ref 0.0668
_reflns_number_gt 11544
_reflns_number_total 14013
_reflns_threshold_expression >2sigma(I)
_cod_data_source_file b613877b.txt
_cod_data_source_block c:\analysis\orepw477\orepw477profc
_cod_depositor_comments
;
The following automatic conversions were performed:
'_symmetry_cell_setting' value 'Triclinic' changed to 'triclinic'
according to '/home/saulius/struct/CIF-dictionaries/cif_core.dic'
dictionary named 'cif_core.dic' version 2.4.1 from 2010-06-29.

Automatic conversion script
Id: cif_fix_enum 1527 2010-12-29 10:47:43Z saulius 
;
_cod_original_sg_symbol_H-M P-1
_cod_database_code 7101730

loop_
_symmetry_equiv_pos_as_xyz
'x, y, z'
'-x, -y, -z'

loop_
_atom_site_label
_atom_site_type_symbol
_atom_site_fract_x
_atom_site_fract_y
_atom_site_fract_z
_atom_site_U_iso_or_equiv
_atom_site_adp_type
_atom_site_occupancy
_atom_site_symmetry_multiplicity
_atom_site_calc_flag
_atom_site_refinement_flags
_atom_site_disorder_assembly
_atom_site_disorder_group
In1 In 1.022294(11) 0.137472(10) 0.366419(8) 0.01178(4) Uani 1 1 d . A .
In2 In 0.745520(11) 0.324664(11) 0.964489(8) 0.01600(4) Uani 1 1 d . . .
Ni1 Ni 0.86852(2) -0.081070(19) 0.459962(15) 0.01154(5) Uani 1 1 d . . .
Ni2 Ni 1.02268(2) 0.545937(19) 1.094157(15) 0.01361(6) Uani 1 1 d . . .
O1 O 0.73706(11) -0.17422(11) 0.50307(8) 0.0173(3) Uani 1 1 d . . .
O2 O 1.18937(11) 0.16683(11) 0.36203(8) 0.0180(3) Uani 1 1 d . . .
O3 O 0.95296(12) 0.04139(11) 0.23629(8) 0.0181(3) Uani 1 1 d . A .
O4 O 1.01233(12) 0.21022(11) 0.25747(8) 0.0165(3) Uani 1 1 d . A .
O5 O 1.10247(13) 0.28481(11) 0.45386(9) 0.0211(3) Uani 1 1 d . . .
O6 O 0.90719(12) -0.20148(11) 0.44163(9) 0.0205(3) Uani 1 1 d . . .
O7 O 0.86198(12) 0.12032(11) 0.37421(9) 0.0193(3) Uani 1 1 d . . .
O8 O 0.82525(12) 0.03348(11) 0.47639(9) 0.0175(3) Uani 1 1 d . . .
O9 O 1.00953(11) 0.01139(11) 0.42369(8) 0.0117(3) Uani 1 1 d . . .
C1 C 0.72799(16) -0.19217(15) 0.57317(12) 0.0137(4) Uani 1 1 d . . .
C2 C 0.60646(16) -0.25443(15) 0.58107(12) 0.0148(4) Uani 1 1 d . . .
C3 C 0.56191(19) -0.36887(16) 0.53987(14) 0.0244(5) Uani 1 1 d . . .
H3A H 0.4852 -0.4122 0.5452 0.037 Uiso 1 1 calc R . .
H3B H 0.6137 -0.3932 0.5675 0.037 Uiso 1 1 calc R . .
H3C H 0.5582 -0.3747 0.4805 0.037 Uiso 1 1 calc R . .
C4 C 0.53043(18) -0.21436(18) 0.53509(15) 0.0245(5) Uani 1 1 d . . .
H4A H 0.5310 -0.2196 0.4765 0.037 Uiso 1 1 calc R . .
H4B H 0.5593 -0.1408 0.5616 0.037 Uiso 1 1 calc R . .
H4C H 0.4520 -0.2569 0.5375 0.037 Uiso 1 1 calc R . .
C5 C 0.60686(19) -0.24667(18) 0.67268(13) 0.0245(5) Uani 1 1 d . . .
H5A H 0.6351 -0.1733 0.6994 0.037 Uiso 1 1 calc R . .
H5B H 0.6569 -0.2719 0.7018 0.037 Uiso 1 1 calc R . .
H5C H 0.5288 -0.2899 0.6756 0.037 Uiso 1 1 calc R . .
C6 C 0.97485(17) 0.12355(16) 0.20752(12) 0.0178(3) Uani 1 1 d DU . .
C7 C 0.9572(5) 0.1168(5) 0.1141(6) 0.0214(4) Uani 0.608(7) 1 d PDU A 1
C8 C 1.0636(4) 0.1148(4) 0.0970(3) 0.0249(5) Uani 0.608(7) 1 d PDU A 1
H8A H 1.1336 0.1747 0.1348 0.037 Uiso 0.608(7) 1 calc PR A 1
H8B H 1.0621 0.1192 0.0389 0.037 Uiso 0.608(7) 1 calc PR A 1
H8C H 1.0622 0.0491 0.1066 0.037 Uiso 0.608(7) 1 calc PR A 1
C9 C 0.9623(4) 0.2190(3) 0.0896(3) 0.0231(6) Uani 0.608(7) 1 d PDU A 1
H9A H 0.8997 0.2275 0.1019 0.035 Uiso 0.608(7) 1 calc PR A 1
H9B H 0.9547 0.2138 0.0297 0.035 Uiso 0.608(7) 1 calc PR A 1
H9C H 1.0358 0.2799 0.1218 0.035 Uiso 0.608(7) 1 calc PR A 1
C10 C 0.8514(4) 0.0193(3) 0.0639(2) 0.0264(7) Uani 0.608(7) 1 d PDU A 1
H10A H 0.8545 -0.0422 0.0802 0.040 Uiso 0.608(7) 1 calc PR A 1
H10B H 0.8457 0.0150 0.0043 0.040 Uiso 0.608(7) 1 calc PR A 1
H10C H 0.7843 0.0210 0.0742 0.040 Uiso 0.608(7) 1 calc PR A 1
C7A C 0.9697(8) 0.1202(8) 0.1163(9) 0.0220(5) Uani 0.392(7) 1 d PDU A 2
C8A C 1.0928(6) 0.1551(7) 0.1122(4) 0.0262(7) Uani 0.392(7) 1 d PDU A 2
H8A1 H 1.1169 0.1055 0.1319 0.039 Uiso 0.392(7) 1 calc PR A 2
H8A2 H 1.1447 0.2255 0.1479 0.039 Uiso 0.392(7) 1 calc PR A 2
H8A3 H 1.0949 0.1566 0.0543 0.039 Uiso 0.392(7) 1 calc PR A 2
C9A C 0.9277(7) 0.1941(6) 0.0860(5) 0.0269(7) Uani 0.392(7) 1 d PDU A 2
H9A1 H 0.9250 0.1930 0.0270 0.040 Uiso 0.392(7) 1 calc PR A 2
H9A2 H 0.9800 0.2656 0.1195 0.040 Uiso 0.392(7) 1 calc PR A 2
H9A3 H 0.8508 0.1714 0.0918 0.040 Uiso 0.392(7) 1 calc PR A 2
C10A C 0.8909(6) 0.0050(4) 0.0669(4) 0.0246(8) Uani 0.392(7) 1 d PDU A 2
H10D H 0.9258 -0.0380 0.0850 0.037 Uiso 0.392(7) 1 calc PR A 2
H10E H 0.8809 0.0021 0.0069 0.037 Uiso 0.392(7) 1 calc PR A 2
H10F H 0.8162 -0.0220 0.0776 0.037 Uiso 0.392(7) 1 calc PR A 2
C11 C 1.11807(16) 0.28314(15) 0.53102(12) 0.0161(4) Uani 1 1 d . . .
C12 C 1.17521(18) 0.38848(16) 0.59363(13) 0.0188(4) Uani 1 1 d . . .
C13 C 1.29845(19) 0.41389(19) 0.63387(16) 0.0334(6) Uani 1 1 d . . .
H13A H 1.3389 0.4814 0.6745 0.050 Uiso 1 1 calc R . .
H13B H 1.3372 0.4181 0.5905 0.050 Uiso 1 1 calc R . .
H13C H 1.2983 0.3584 0.6625 0.050 Uiso 1 1 calc R . .
C14 C 1.1151(2) 0.37874(19) 0.66183(15) 0.0312(5) Uani 1 1 d . . .
H14A H 1.0375 0.3672 0.6374 0.047 Uiso 1 1 calc R . .
H14B H 1.1583 0.4436 0.7056 0.047 Uiso 1 1 calc R . .
H14C H 1.1109 0.3192 0.6863 0.047 Uiso 1 1 calc R . .
C15 C 1.1754(3) 0.4758(2) 0.55092(17) 0.0444(7) Uani 1 1 d . . .
H15A H 1.0963 0.4592 0.5247 0.067 Uiso 1 1 calc R . .
H15B H 1.2152 0.4820 0.5080 0.067 Uiso 1 1 calc R . .
H15C H 1.2148 0.5425 0.5925 0.067 Uiso 1 1 calc R . .
C16 C 0.81157(15) 0.09098(15) 0.42996(12) 0.0139(4) Uani 1 1 d . . .
C17 C 0.72884(16) 0.13186(16) 0.43971(12) 0.0161(4) Uani 1 1 d . . .
C18 C 0.8022(2) 0.24550(17) 0.48926(15) 0.0259(5) Uani 1 1 d . . .
H18A H 0.8470 0.2475 0.5442 0.039 Uiso 1 1 calc R . .
H18B H 0.7526 0.2753 0.4967 0.039 Uiso 1 1 calc R . .
H18C H 0.8542 0.2867 0.4587 0.039 Uiso 1 1 calc R . .
C19 C 0.64664(19) 0.06564(18) 0.48575(14) 0.0245(5) Uani 1 1 d . . .
H19A H 0.6905 0.0666 0.5407 0.037 Uiso 1 1 calc R . .
H19B H 0.6003 -0.0069 0.4530 0.037 Uiso 1 1 calc R . .
H19C H 0.5963 0.0947 0.4932 0.037 Uiso 1 1 calc R . .
C20 C 0.66055(19) 0.12844(19) 0.35318(14) 0.0255(5) Uani 1 1 d . . .
H20A H 0.6082 0.1555 0.3594 0.038 Uiso 1 1 calc R . .
H20B H 0.6163 0.0557 0.3206 0.038 Uiso 1 1 calc R . .
H20C H 0.7133 0.1719 0.3240 0.038 Uiso 1 1 calc R . .
C21 C 0.70095(18) -0.14692(17) 0.27472(13) 0.0207(4) Uani 1 1 d . . .
C22 C 0.6265(2) -0.1606(2) 0.19279(15) 0.0365(6) Uani 1 1 d . . .
H22A H 0.5518 -0.2231 0.1830 0.055 Uiso 1 1 calc R . .
H22B H 0.6612 -0.1695 0.1493 0.055 Uiso 1 1 calc R . .
H22C H 0.6164 -0.0985 0.1910 0.055 Uiso 1 1 calc R . .
N1 N 0.75849(14) -0.13494(14) 0.33888(11) 0.0189(4) Uani 1 1 d . . .
O10 O 0.75934(12) 0.20324(11) 0.89333(9) 0.0208(3) Uani 1 1 d . B .
O11 O 1.12568(12) 0.68916(11) 1.17264(8) 0.0196(3) Uani 1 1 d . . .
O13 O 0.66924(12) 0.34680(12) 0.84792(9) 0.0247(3) Uani 1 1 d . B .
O14 O 0.57008(12) 0.22015(12) 0.97294(9) 0.0225(3) Uani 1 1 d D B .
O15 O 0.71963(12) 0.25145(12) 1.07389(9) 0.0215(3) Uani 1 1 d D B .
O16 O 0.73304(12) 0.44980(11) 1.02839(10) 0.0242(3) Uani 1 1 d . B .
O17 O 0.90541(12) 0.59409(11) 1.06850(9) 0.0187(3) Uani 1 1 d . B .
O18 O 0.92730(12) 0.40493(11) 1.00892(8) 0.0147(3) Uani 1 1 d . . .
O19 O 1.15951(12) 0.51362(11) 1.12696(9) 0.0204(3) Uani 1 1 d . . .
C31 C 0.80970(17) 0.22162(16) 0.83619(12) 0.0185(4) Uani 1 1 d . . .
C32 C 0.78599(18) 0.12520(16) 0.77439(13) 0.0215(4) Uani 1 1 d . B .
C33 C 0.65849(19) 0.06869(19) 0.72608(14) 0.0313(5) Uani 1 1 d . . .
H33A H 0.6129 0.0488 0.7655 0.047 Uiso 1 1 calc R B .
H33B H 0.6401 0.0054 0.6865 0.047 Uiso 1 1 calc R . .
H33C H 0.6408 0.1157 0.6953 0.047 Uiso 1 1 calc R . .
C34 C 0.8158(2) 0.05384(18) 0.82335(15) 0.0352(6) Uani 1 1 d . . .
H34A H 0.8959 0.0932 0.8578 0.053 Uiso 1 1 calc R B .
H34B H 0.8046 -0.0066 0.7841 0.053 Uiso 1 1 calc R . .
H34C H 0.7660 0.0291 0.8595 0.053 Uiso 1 1 calc R . .
C35 C 0.8582(2) 0.15739(18) 0.71369(14) 0.0278(5) Uani 1 1 d . . .
H35A H 0.8422 0.2061 0.6842 0.042 Uiso 1 1 calc R B .
H35B H 0.8391 0.0947 0.6730 0.042 Uiso 1 1 calc R . .
H35C H 0.9396 0.1920 0.7450 0.042 Uiso 1 1 calc R . .
C36 C 0.73920(18) 0.42721(17) 0.82748(13) 0.0207(4) Uani 1 1 d . . .
C37 C 0.69634(18) 0.44767(18) 0.74282(13) 0.0246(5) Uani 1 1 d . B .
C38 C 0.5699(2) 0.4156(3) 0.72291(18) 0.0466(7) Uani 1 1 d . . .
H38A H 0.5256 0.3405 0.7217 0.070 Uiso 1 1 calc R B .
H38B H 0.5443 0.4289 0.6682 0.070 Uiso 1 1 calc R . .
H38C H 0.5583 0.4565 0.7660 0.070 Uiso 1 1 calc R . .
C39 C 0.7145(2) 0.3800(2) 0.67811(14) 0.0373(6) Uani 1 1 d . . .
H39A H 0.7959 0.4003 0.6916 0.056 Uiso 1 1 calc R B .
H39B H 0.6891 0.3906 0.6222 0.056 Uiso 1 1 calc R . .
H39C H 0.6700 0.3057 0.6791 0.056 Uiso 1 1 calc R . .
C40 C 0.7669(2) 0.56322(19) 0.74095(15) 0.0346(6) Uani 1 1 d . . .
H40A H 0.7549 0.6071 0.7815 0.052 Uiso 1 1 calc R B .
H40B H 0.7428 0.5736 0.6847 0.052 Uiso 1 1 calc R . .
H40C H 0.8483 0.5831 0.7555 0.052 Uiso 1 1 calc R . .
C41 C 0.6131(6) 0.2103(9) 1.0441(5) 0.0299(6) Uani 0.497(3) 1 d PDU B 1
C42 C 0.5350(4) 0.1350(4) 1.0906(3) 0.0314(5) Uani 0.497(3) 1 d PDU B 1
C43 C 0.5461(4) 0.2097(4) 1.1662(3) 0.0350(6) Uani 0.497(3) 1 d PDU B 1
H43A H 0.6255 0.2463 1.2021 0.053 Uiso 0.497(3) 1 calc PR B 1
H43B H 0.4953 0.1695 1.1978 0.053 Uiso 0.497(3) 1 calc PR B 1
H43C H 0.5247 0.2612 1.1471 0.053 Uiso 0.497(3) 1 calc PR B 1
C44 C 0.5771(4) 0.0600(4) 1.1196(3) 0.0336(7) Uani 0.497(3) 1 d PDU B 1
H44A H 0.5871 0.0241 1.0721 0.050 Uiso 0.497(3) 1 calc PR B 1
H44B H 0.5207 0.0079 1.1418 0.050 Uiso 0.497(3) 1 calc PR B 1
H44C H 0.6504 0.0998 1.1635 0.050 Uiso 0.497(3) 1 calc PR B 1
C45 C 0.4107(4) 0.0737(4) 1.0357(3) 0.0396(8) Uani 0.497(3) 1 d PDU B 1
H45A H 0.3821 0.1229 1.0232 0.059 Uiso 0.497(3) 1 calc PR B 1
H45B H 0.3638 0.0249 1.0655 0.059 Uiso 0.497(3) 1 calc PR B 1
H45C H 0.4064 0.0340 0.9834 0.059 Uiso 0.497(3) 1 calc PR B 1
C41A C 0.6130(6) 0.2182(9) 1.0461(5) 0.0300(6) Uani 0.503(3) 1 d PDU B 2
C42A C 0.5430(4) 0.1957(4) 1.1096(3) 0.0316(5) Uani 0.503(3) 1 d PDU B 2
C43A C 0.6050(5) 0.2877(4) 1.1851(3) 0.0393(8) Uani 0.503(3) 1 d PDU B 2
H43D H 0.6822 0.2986 1.2099 0.059 Uiso 0.503(3) 1 calc PR B 2
H43E H 0.5625 0.2724 1.2267 0.059 Uiso 0.503(3) 1 calc PR B 2
H43F H 0.6101 0.3513 1.1674 0.059 Uiso 0.503(3) 1 calc PR B 2
C44A C 0.5400(4) 0.0989(4) 1.1386(3) 0.0365(6) Uani 0.503(3) 1 d PDU B 2
H44D H 0.4946 0.0373 1.0919 0.055 Uiso 0.503(3) 1 calc PR B 2
H44E H 0.5052 0.0872 1.1846 0.055 Uiso 0.503(3) 1 calc PR B 2
H44F H 0.6182 0.1100 1.1580 0.055 Uiso 0.503(3) 1 calc PR B 2
C45A C 0.4235(4) 0.1770(4) 1.0709(3) 0.0378(7) Uani 0.503(3) 1 d PDU B 2
H45D H 0.4273 0.2420 1.0573 0.057 Uiso 0.503(3) 1 calc PR B 2
H45E H 0.3786 0.1552 1.1105 0.057 Uiso 0.503(3) 1 calc PR B 2
H45F H 0.3869 0.1217 1.0196 0.057 Uiso 0.503(3) 1 calc PR B 2
C46 C 0.79890(18) 0.54855(16) 1.05089(13) 0.0193(4) Uani 1 1 d . . .
C47 C 0.73959(19) 0.61533(18) 1.05334(15) 0.0271(5) Uani 1 1 d . B .
C48 C 0.6449(2) 0.5676(2) 1.09542(18) 0.0365(6) Uani 1 1 d . . .
H48A H 0.5911 0.4946 1.0656 0.055 Uiso 1 1 calc R B .
H48B H 0.6040 0.6081 1.0939 0.055 Uiso 1 1 calc R . .
H48C H 0.6787 0.5695 1.1538 0.055 Uiso 1 1 calc R . .
C49 C 0.6880(3) 0.6120(2) 0.96139(19) 0.0483(7) Uani 1 1 d . . .
H49A H 0.7495 0.6423 0.9350 0.072 Uiso 1 1 calc R B .
H49B H 0.6473 0.6527 0.9589 0.072 Uiso 1 1 calc R . .
H49C H 0.6345 0.5389 0.9317 0.072 Uiso 1 1 calc R . .
C50 C 0.8249(2) 0.72846(19) 1.0996(2) 0.0430(7) Uani 1 1 d . . .
H50A H 0.8567 0.7301 1.1584 0.064 Uiso 1 1 calc R B .
H50B H 0.7859 0.7707 1.0968 0.064 Uiso 1 1 calc R . .
H50C H 0.8869 0.7573 1.0736 0.064 Uiso 1 1 calc R . .
C51 C 0.9462(2) 0.42802(17) 1.23700(14) 0.0239(5) Uani 1 1 d . . .
C52 C 0.9203(3) 0.3654(2) 1.29965(19) 0.0491(8) Uani 1 1 d . B .
H52A H 0.9919 0.3804 1.3402 0.074 Uiso 1 1 calc R . .
H52B H 0.8775 0.2906 1.2722 0.074 Uiso 1 1 calc R . .
H52C H 0.8742 0.3832 1.3287 0.074 Uiso 1 1 calc R . .
N2 N 0.96896(15) 0.47763(13) 1.18918(10) 0.0189(4) Uani 1 1 d . B .
H50 H 1.026(2) -0.0220(19) 0.4019(15) 0.019(7) Uiso 1 1 d . . .
H51 H 0.951(3) 0.368(3) 1.022(2) 0.057(10) Uiso 1 1 d . . .

loop_
_atom_site_aniso_label
_atom_site_aniso_U_11
_atom_site_aniso_U_22
_atom_site_aniso_U_33
_atom_site_aniso_U_23
_atom_site_aniso_U_13
_atom_site_aniso_U_12
In1 0.01280(7) 0.01458(7) 0.01041(7) 0.00567(5) 0.00506(5) 0.00738(5)
In2 0.01200(7) 0.01634(7) 0.01264(7) 0.00456(5) 0.00183(5) 0.00161(6)
Ni1 0.01040(11) 0.01333(12) 0.01141(12) 0.00483(9) 0.00324(9) 0.00577(10)
Ni2 0.01229(12) 0.01358(12) 0.00987(12) 0.00330(9) 0.00231(9) 0.00236(10)
O1 0.0124(6) 0.0208(7) 0.0164(7) 0.0076(6) 0.0054(5) 0.0051(6)
O2 0.0139(7) 0.0259(8) 0.0146(7) 0.0066(6) 0.0062(5) 0.0087(6)
O3 0.0247(7) 0.0166(7) 0.0142(7) 0.0061(6) 0.0065(6) 0.0102(6)
O4 0.0226(7) 0.0187(7) 0.0115(6) 0.0053(5) 0.0066(5) 0.0117(6)
O5 0.0265(8) 0.0208(8) 0.0162(7) 0.0026(6) 0.0060(6) 0.0122(7)
O6 0.0241(8) 0.0142(7) 0.0261(8) 0.0043(6) 0.0128(6) 0.0093(6)
O7 0.0184(7) 0.0293(8) 0.0202(7) 0.0146(6) 0.0116(6) 0.0156(6)
O8 0.0202(7) 0.0245(8) 0.0178(7) 0.0097(6) 0.0087(6) 0.0168(6)
O9 0.0136(6) 0.0136(7) 0.0116(6) 0.0042(5) 0.0055(5) 0.0086(6)
C1 0.0147(9) 0.0117(9) 0.0179(9) 0.0033(7) 0.0068(7) 0.0080(8)
C2 0.0123(9) 0.0151(9) 0.0163(9) 0.0025(7) 0.0069(7) 0.0052(8)
C3 0.0251(11) 0.0154(10) 0.0302(12) 0.0031(9) 0.0133(9) 0.0059(9)
C4 0.0162(10) 0.0262(12) 0.0341(12) 0.0076(10) 0.0083(9) 0.0123(9)
C5 0.0220(11) 0.0260(12) 0.0219(11) 0.0035(9) 0.0127(9) 0.0063(9)
C6 0.0226(8) 0.0222(8) 0.0144(6) 0.0050(6) 0.0066(6) 0.0149(7)
C7 0.0279(9) 0.0238(8) 0.0147(7) 0.0045(6) 0.0066(7) 0.0141(7)
C8 0.0315(11) 0.0265(12) 0.0177(11) 0.0023(11) 0.0109(9) 0.0138(9)
C9 0.0280(13) 0.0251(10) 0.0154(10) 0.0072(9) 0.0058(11) 0.0119(9)
C10 0.0315(12) 0.0260(10) 0.0165(9) 0.0031(9) 0.0052(10) 0.0108(10)
C7A 0.0282(9) 0.0243(8) 0.0148(7) 0.0044(7) 0.0068(8) 0.0135(8)
C8A 0.0308(11) 0.0277(14) 0.0171(12) 0.0006(12) 0.0114(10) 0.0106(10)
C9A 0.0341(14) 0.0260(11) 0.0165(11) 0.0063(10) 0.0017(13) 0.0134(11)
C10A 0.0297(13) 0.0263(10) 0.0157(11) 0.0025(10) 0.0052(13) 0.0129(11)
C11 0.0128(9) 0.0180(10) 0.0188(10) 0.0033(8) 0.0061(7) 0.0082(8)
C12 0.0254(11) 0.0146(10) 0.0173(10) 0.0011(8) 0.0088(8) 0.0097(9)
C13 0.0232(12) 0.0261(12) 0.0411(15) -0.0083(11) 0.0073(10) 0.0078(10)
C14 0.0314(12) 0.0311(13) 0.0273(12) -0.0034(10) 0.0151(10) 0.0111(11)
C15 0.078(2) 0.0225(13) 0.0314(14) 0.0053(11) 0.0109(14) 0.0254(14)
C16 0.0104(8) 0.0171(9) 0.0139(9) 0.0039(7) 0.0030(7) 0.0065(8)
C17 0.0155(9) 0.0212(10) 0.0194(10) 0.0114(8) 0.0098(8) 0.0118(8)
C18 0.0295(12) 0.0223(11) 0.0309(12) 0.0055(9) 0.0122(10) 0.0153(10)
C19 0.0225(11) 0.0348(13) 0.0314(12) 0.0198(10) 0.0172(9) 0.0200(10)
C20 0.0233(11) 0.0406(13) 0.0251(11) 0.0154(10) 0.0100(9) 0.0230(10)
C21 0.0188(10) 0.0212(10) 0.0195(10) 0.0050(8) 0.0053(8) 0.0076(9)
C22 0.0375(14) 0.0459(15) 0.0207(12) 0.0088(11) -0.0027(10) 0.0205(13)
N1 0.0154(8) 0.0197(9) 0.0176(9) 0.0055(7) 0.0044(7) 0.0052(7)
O10 0.0225(7) 0.0185(7) 0.0150(7) 0.0045(6) 0.0067(6) 0.0040(6)
O11 0.0198(7) 0.0161(7) 0.0127(7) 0.0022(6) 0.0021(6) 0.0017(6)
O13 0.0201(7) 0.0262(8) 0.0196(8) 0.0106(6) 0.0024(6) 0.0048(7)
O14 0.0151(7) 0.0293(8) 0.0164(7) 0.0085(6) 0.0043(6) 0.0047(6)
O15 0.0169(7) 0.0257(8) 0.0191(7) 0.0083(6) 0.0061(6) 0.0071(6)
O16 0.0189(7) 0.0183(8) 0.0306(8) 0.0044(6) 0.0065(6) 0.0056(6)
O17 0.0166(7) 0.0176(7) 0.0193(7) 0.0045(6) 0.0045(6) 0.0065(6)
O18 0.0153(7) 0.0139(7) 0.0125(7) 0.0043(5) 0.0033(5) 0.0053(6)
O19 0.0181(7) 0.0228(8) 0.0165(7) 0.0044(6) 0.0001(6) 0.0090(6)
C31 0.0165(9) 0.0182(10) 0.0116(9) 0.0046(8) -0.0012(7) 0.0030(8)
C32 0.0237(11) 0.0161(10) 0.0142(10) 0.0007(8) 0.0030(8) 0.0027(9)
C33 0.0242(11) 0.0279(12) 0.0205(11) -0.0058(9) 0.0013(9) -0.0005(10)
C34 0.0516(16) 0.0224(12) 0.0239(12) 0.0026(10) 0.0032(11) 0.0154(12)
C35 0.0299(12) 0.0242(12) 0.0231(11) 0.0009(9) 0.0100(9) 0.0079(10)
C36 0.0186(10) 0.0259(11) 0.0144(10) 0.0063(8) 0.0022(8) 0.0090(9)
C37 0.0203(10) 0.0287(12) 0.0160(10) 0.0104(9) -0.0015(8) 0.0066(9)
C38 0.0274(13) 0.070(2) 0.0337(14) 0.0243(14) -0.0014(11) 0.0182(14)
C39 0.0488(16) 0.0361(14) 0.0142(11) 0.0057(10) -0.0002(10) 0.0142(12)
C40 0.0408(14) 0.0304(13) 0.0257(12) 0.0160(10) 0.0018(11) 0.0133(12)
C41 0.0247(8) 0.0408(12) 0.0251(9) 0.0162(9) 0.0144(8) 0.0119(9)
C42 0.0259(8) 0.0420(11) 0.0261(9) 0.0160(8) 0.0155(7) 0.0113(8)
C43 0.0309(11) 0.0446(13) 0.0292(11) 0.0143(10) 0.0180(9) 0.0128(10)
C44 0.0311(13) 0.0390(14) 0.0291(14) 0.0172(11) 0.0165(11) 0.0104(11)
C45 0.0261(10) 0.0506(16) 0.0324(14) 0.0173(12) 0.0134(10) 0.0071(11)
C41A 0.0248(8) 0.0409(12) 0.0250(9) 0.0158(9) 0.0147(7) 0.0118(9)
C42A 0.0261(8) 0.0422(11) 0.0262(9) 0.0151(9) 0.0160(7) 0.0112(8)
C43A 0.0334(13) 0.0467(14) 0.0296(13) 0.0096(12) 0.0190(10) 0.0083(13)
C44A 0.0318(12) 0.0435(12) 0.0292(12) 0.0183(10) 0.0153(10) 0.0094(10)
C45A 0.0253(10) 0.0514(16) 0.0349(14) 0.0164(13) 0.0168(9) 0.0122(11)
C46 0.0219(10) 0.0216(10) 0.0150(10) 0.0072(8) 0.0041(8) 0.0110(9)
C47 0.0219(11) 0.0260(12) 0.0351(13) 0.0088(10) 0.0038(9) 0.0146(10)
C48 0.0278(13) 0.0354(14) 0.0517(16) 0.0064(12) 0.0160(12) 0.0186(11)
C49 0.0445(16) 0.0581(19) 0.0502(18) 0.0248(15) 0.0045(14) 0.0331(15)
C50 0.0347(14) 0.0231(13) 0.072(2) 0.0061(13) 0.0133(14) 0.0168(12)
C51 0.0348(12) 0.0208(11) 0.0237(11) 0.0069(9) 0.0173(10) 0.0155(10)
C52 0.091(2) 0.0495(17) 0.0568(18) 0.0403(15) 0.0606(18) 0.0531(18)
N2 0.0203(9) 0.0172(9) 0.0140(8) 0.0006(7) 0.0048(7) 0.0053(7)

loop_
_atom_type_symbol
_atom_type_description
_atom_type_scat_dispersion_real
_atom_type_scat_dispersion_imag
_atom_type_scat_source
C C 0.0033 0.0016 'International Tables Vol C Tables 4.2.6.8 and 6.1.1.4'
H H 0.0000 0.0000 'International Tables Vol C Tables 4.2.6.8 and 6.1.1.4'
N N 0.0061 0.0033 'International Tables Vol C Tables 4.2.6.8 and 6.1.1.4'
O O 0.0106 0.0060 'International Tables Vol C Tables 4.2.6.8 and 6.1.1.4'
Ni Ni 0.3393 1.1124 'International Tables Vol C Tables 4.2.6.8 and 6.1.1.4'
In In -0.7276 1.3100 'International Tables Vol C Tables 4.2.6.8 and 6.1.1.4'

loop_
_geom_angle_atom_site_label_1
_geom_angle_atom_site_label_2
_geom_angle_atom_site_label_3
_geom_angle
_geom_angle_site_symmetry_1
_geom_angle_site_symmetry_3
O9 In1 O7 94.73(5) . .
O9 In1 O5 113.22(5) . .
O7 In1 O5 87.79(6) . .
O9 In1 O2 88.12(5) . .
O7 In1 O2 175.83(6) . .
O5 In1 O2 88.29(5) . .
O9 In1 O4 153.48(5) . .
O7 In1 O4 91.03(5) . .
O5 In1 O4 92.82(5) . .
O2 In1 O4 87.74(5) . .
O9 In1 O3 94.67(5) . .
O7 In1 O3 94.74(5) . .
O5 In1 O3 151.72(5) . .
O2 In1 O3 88.04(5) . .
O4 In1 O3 59.02(5) . .
O9 In1 C6 124.09(6) . .
O7 In1 C6 94.74(6) . .
O5 In1 C6 122.11(6) . .
O2 In1 C6 86.14(6) . .
O4 In1 C6 29.45(6) . .
O3 In1 C6 29.63(6) . .
O16 In2 O18 93.06(6) . .
O16 In2 O13 89.51(6) . .
O18 In2 O13 117.17(6) . .
O16 In2 O10 176.31(6) . .
O18 In2 O10 86.72(6) . .
O13 In2 O10 87.31(6) . .
O16 In2 O15 87.34(6) . .
O18 In2 O15 95.27(5) . .
O13 In2 O15 147.53(5) . .
O10 In2 O15 96.35(5) . .
O16 In2 O14 86.08(6) . .
O18 In2 O14 153.98(5) . .
O13 In2 O14 88.84(5) . .
O10 In2 O14 95.73(6) . .
O15 In2 O14 58.71(5) . .
O16 In2 C41A 82.6(3) . .
O18 In2 C41A 124.75(17) . .
O13 In2 C41A 117.84(18) . .
O10 In2 C41A 100.6(3) . .
O15 In2 C41A 29.76(18) . .
O14 In2 C41A 29.35(18) . .
O16 In2 C41 85.2(3) . .
O18 In2 C41 124.50(17) . .
O13 In2 C41 118.28(18) . .
O10 In2 C41 98.0(3) . .
O15 In2 C41 29.25(17) . .
O14 In2 C41 29.49(17) . .
C41A In2 C41 2.6(5) . .
O8 Ni1 O1 88.60(6) . .
O8 Ni1 O9 93.79(6) . .
O1 Ni1 O9 175.58(5) . .
O8 Ni1 O6 178.16(6) . .
O1 Ni1 O6 90.04(6) . .
O9 Ni1 O6 87.64(6) . .
O8 Ni1 O9 88.94(6) . 2_756
O1 Ni1 O9 96.03(5) . 2_756
O9 Ni1 O9 80.33(6) . 2_756
O6 Ni1 O9 92.43(6) . 2_756
O8 Ni1 N1 88.42(6) . .
O1 Ni1 N1 90.21(6) . .
O9 Ni1 N1 93.56(6) . .
O6 Ni1 N1 90.35(6) . .
O9 Ni1 N1 173.16(6) 2_756 .
O17 Ni2 O11 85.79(6) . .
O17 Ni2 O18 95.93(6) . .
O11 Ni2 O18 175.38(6) . .
O17 Ni2 N2 95.06(6) . .
O11 Ni2 N2 92.27(6) . .
O18 Ni2 N2 91.85(6) . .
O17 Ni2 O18 89.10(6) . 2_767
O11 Ni2 O18 94.47(6) . 2_767
O18 Ni2 O18 81.28(6) . 2_767
N2 Ni2 O18 172.32(6) . 2_767
O17 Ni2 O19 173.46(6) . .
O11 Ni2 O19 87.92(6) . .
O18 Ni2 O19 90.21(6) . .
N2 Ni2 O19 86.98(6) . .
O18 Ni2 O19 89.60(6) 2_767 .
C1 O1 Ni1 134.64(13) . .
C1 O2 In1 123.46(12) 2_756 .
C6 O3 In1 90.29(12) . .
C6 O4 In1 91.24(11) . .
C11 O5 In1 117.41(13) . .
C11 O6 Ni1 132.85(13) 2_756 .
C16 O7 In1 129.66(12) . .
C16 O8 Ni1 131.83(13) . .
Ni1 O9 Ni1 99.67(6) . 2_756
Ni1 O9 In1 122.76(7) . .
Ni1 O9 In1 105.22(6) 2_756 .
Ni1 O9 H50 109.1(19) . .
Ni1 O9 H50 105.8(19) 2_756 .
In1 O9 H50 112.2(19) . .
O1 C1 O2 125.62(17) . 2_756
O1 C1 C2 117.40(17) . .
O2 C1 C2 116.93(16) 2_756 .
C4 C2 C3 109.62(17) . .
C4 C2 C5 110.25(17) . .
C3 C2 C5 109.16(17) . .
C4 C2 C1 109.66(16) . .
C3 C2 C1 106.56(16) . .
C5 C2 C1 111.50(16) . .
C2 C3 H3A 109.5 . .
C2 C3 H3B 109.5 . .
H3A C3 H3B 109.5 . .
C2 C3 H3C 109.5 . .
H3A C3 H3C 109.5 . .
H3B C3 H3C 109.5 . .
C2 C4 H4A 109.5 . .
C2 C4 H4B 109.5 . .
H4A C4 H4B 109.5 . .
C2 C4 H4C 109.5 . .
H4A C4 H4C 109.5 . .
H4B C4 H4C 109.5 . .
C2 C5 H5A 109.5 . .
C2 C5 H5B 109.5 . .
H5A C5 H5B 109.5 . .
C2 C5 H5C 109.5 . .
H5A C5 H5C 109.5 . .
H5B C5 H5C 109.5 . .
O4 C6 O3 119.20(17) . .
O4 C6 C7A 120.1(4) . .
O3 C6 C7A 120.3(4) . .
O4 C6 C7 120.9(3) . .
O3 C6 C7 119.9(3) . .
C7A C6 C7 5.6(5) . .
O4 C6 In1 59.31(10) . .
O3 C6 In1 60.08(10) . .
C7A C6 In1 169.4(4) . .
C7 C6 In1 175.0(3) . .
C10 C7 C6 111.7(5) . .
C10 C7 C8 109.5(5) . .
C6 C7 C8 105.5(4) . .
C10 C7 C9 113.1(5) . .
C6 C7 C9 111.4(5) . .
C8 C7 C9 105.1(5) . .
C6 C7A C9A 109.0(8) . .
C6 C7A C8A 106.0(7) . .
C9A C7A C8A 111.7(8) . .
C6 C7A C10A 108.2(8) . .
C9A C7A C10A 112.8(8) . .
C8A C7A C10A 108.9(7) . .
C7A C8A H8A1 109.5 . .
C7A C8A H8A2 109.5 . .
H8A1 C8A H8A2 109.5 . .
C7A C8A H8A3 109.5 . .
H8A1 C8A H8A3 109.5 . .
H8A2 C8A H8A3 109.5 . .
C7A C9A H9A1 109.5 . .
C7A C9A H9A2 109.5 . .
H9A1 C9A H9A2 109.5 . .
C7A C9A H9A3 109.5 . .
H9A1 C9A H9A3 109.5 . .
H9A2 C9A H9A3 109.5 . .
C7A C10A H10D 109.5 . .
C7A C10A H10E 109.5 . .
H10D C10A H10E 109.5 . .
C7A C10A H10F 109.5 . .
H10D C10A H10F 109.5 . .
H10E C10A H10F 109.5 . .
O6 C11 O5 123.92(19) 2_756 .
O6 C11 C12 118.58(18) 2_756 .
O5 C11 C12 117.46(17) . .
C15 C12 C13 109.5(2) . .
C15 C12 C14 110.2(2) . .
C13 C12 C14 108.71(19) . .
C15 C12 C11 111.72(18) . .
C13 C12 C11 106.50(17) . .
C14 C12 C11 110.07(17) . .
C12 C13 H13A 109.5 . .
C12 C13 H13B 109.5 . .
H13A C13 H13B 109.5 . .
C12 C13 H13C 109.5 . .
H13A C13 H13C 109.5 . .
H13B C13 H13C 109.5 . .
C12 C14 H14A 109.5 . .
C12 C14 H14B 109.5 . .
H14A C14 H14B 109.5 . .
C12 C14 H14C 109.5 . .
H14A C14 H14C 109.5 . .
H14B C14 H14C 109.5 . .
C12 C15 H15A 109.5 . .
C12 C15 H15B 109.5 . .
H15A C15 H15B 109.5 . .
C12 C15 H15C 109.5 . .
H15A C15 H15C 109.5 . .
H15B C15 H15C 109.5 . .
O8 C16 O7 125.39(17) . .
O8 C16 C17 118.71(16) . .
O7 C16 C17 115.89(16) . .
C19 C17 C18 110.70(18) . .
C19 C17 C16 110.79(16) . .
C18 C17 C16 106.55(16) . .
C19 C17 C20 109.55(17) . .
C18 C17 C20 109.75(17) . .
C16 C17 C20 109.45(16) . .
C17 C18 H18A 109.5 . .
C17 C18 H18B 109.5 . .
H18A C18 H18B 109.5 . .
C17 C18 H18C 109.5 . .
H18A C18 H18C 109.5 . .
H18B C18 H18C 109.5 . .
C17 C19 H19A 109.5 . .
C17 C19 H19B 109.5 . .
H19A C19 H19B 109.5 . .
C17 C19 H19C 109.5 . .
H19A C19 H19C 109.5 . .
H19B C19 H19C 109.5 . .
C17 C20 H20A 109.5 . .
C17 C20 H20B 109.5 . .
H20A C20 H20B 109.5 . .
C17 C20 H20C 109.5 . .
H20A C20 H20C 109.5 . .
H20B C20 H20C 109.5 . .
N1 C21 C22 178.8(2) . .
C21 C22 H22A 109.5 . .
C21 C22 H22B 109.5 . .
H22A C22 H22B 109.5 . .
C21 C22 H22C 109.5 . .
H22A C22 H22C 109.5 . .
H22B C22 H22C 109.5 . .
C21 N1 Ni1 167.90(18) . .
C31 O10 In2 120.99(13) . .
C31 O11 Ni2 134.57(13) 2_767 .
C36 O13 In2 112.09(13) . .
C41A O14 C41 5.3(11) . .
C41A O14 In2 89.6(4) . .
C41 O14 In2 90.0(4) . .
C41 O15 C41A 5.3(11) . .
C41 O15 In2 90.7(3) . .
C41A O15 In2 89.6(3) . .
C46 O16 In2 133.32(14) . .
C46 O17 Ni2 133.78(14) . .
Ni2 O18 Ni2 98.72(6) . 2_767
Ni2 O18 In2 124.07(7) . .
Ni2 O18 In2 103.76(6) 2_767 .
Ni2 O18 H51 109(3) . .
Ni2 O18 H51 108(3) 2_767 .
In2 O18 H51 112(2) . .
C36 O19 Ni2 129.48(14) 2_767 .
O11 C31 O10 125.1(2) 2_767 .
O11 C31 C32 118.94(18) 2_767 .
O10 C31 C32 115.98(17) . .
C34 C32 C31 108.75(17) . .
C34 C32 C35 109.2(2) . .
C31 C32 C35 110.81(17) . .
C34 C32 C33 110.56(19) . .
C31 C32 C33 107.47(18) . .
C35 C32 C33 110.03(18) . .
C32 C33 H33A 109.5 . .
C32 C33 H33B 109.5 . .
H33A C33 H33B 109.5 . .
C32 C33 H33C 109.5 . .
H33A C33 H33C 109.5 . .
H33B C33 H33C 109.5 . .
C32 C34 H34A 109.5 . .
C32 C34 H34B 109.5 . .
H34A C34 H34B 109.5 . .
C32 C34 H34C 109.5 . .
H34A C34 H34C 109.5 . .
H34B C34 H34C 109.5 . .
C32 C35 H35A 109.5 . .
C32 C35 H35B 109.5 . .
H35A C35 H35B 109.5 . .
C32 C35 H35C 109.5 . .
H35A C35 H35C 109.5 . .
H35B C35 H35C 109.5 . .
O19 C36 O13 122.42(18) 2_767 .
O19 C36 C37 120.68(18) 2_767 .
O13 C36 C37 116.87(18) . .
C38 C37 C36 111.01(19) . .
C38 C37 C40 110.6(2) . .
C36 C37 C40 110.61(18) . .
C38 C37 C39 109.8(2) . .
C36 C37 C39 105.87(18) . .
C40 C37 C39 108.8(2) . .
C37 C38 H38A 109.5 . .
C37 C38 H38B 109.5 . .
H38A C38 H38B 109.5 . .
C37 C38 H38C 109.5 . .
H38A C38 H38C 109.5 . .
H38B C38 H38C 109.5 . .
C37 C39 H39A 109.5 . .
C37 C39 H39B 109.5 . .
H39A C39 H39B 109.5 . .
C37 C39 H39C 109.5 . .
H39A C39 H39C 109.5 . .
H39B C39 H39C 109.5 . .
C37 C40 H40A 109.5 . .
C37 C40 H40B 109.5 . .
H40A C40 H40B 109.5 . .
C37 C40 H40C 109.5 . .
H40A C40 H40C 109.5 . .
H40B C40 H40C 109.5 . .
O15 C41 O14 120.4(6) . .
O15 C41 C42 118.7(6) . .
O14 C41 C42 120.4(6) . .
O15 C41 In2 60.0(3) . .
O14 C41 In2 60.5(3) . .
C42 C41 In2 176.0(7) . .
C44 C42 C43 110.0(4) . .
C44 C42 C45 110.5(4) . .
C43 C42 C45 110.2(4) . .
C44 C42 C41 111.7(5) . .
C43 C42 C41 103.3(6) . .
C45 C42 C41 111.0(4) . .
O14 C41A O15 120.5(6) . .
O14 C41A C42A 120.8(6) . .
O15 C41A C42A 117.7(6) . .
O14 C41A In2 61.1(3) . .
O15 C41A In2 60.7(3) . .
C42A C41A In2 158.5(7) . .
C45A C42A C43A 110.3(4) . .
C45A C42A C44A 110.9(4) . .
C43A C42A C44A 108.2(4) . .
C45A C42A C41A 111.5(4) . .
C43A C42A C41A 109.2(5) . .
C44A C42A C41A 106.6(5) . .
C42A C43A H43D 109.5 . .
C42A C43A H43E 109.5 . .
H43D C43A H43E 109.5 . .
C42A C43A H43F 109.5 . .
H43D C43A H43F 109.5 . .
H43E C43A H43F 109.5 . .
C42A C44A H44D 109.5 . .
C42A C44A H44E 109.5 . .
H44D C44A H44E 109.5 . .
C42A C44A H44F 109.5 . .
H44D C44A H44F 109.5 . .
H44E C44A H44F 109.5 . .
C42A C45A H45D 109.5 . .
C42A C45A H45E 109.5 . .
H45D C45A H45E 109.5 . .
C42A C45A H45F 109.5 . .
H45D C45A H45F 109.5 . .
H45E C45A H45F 109.5 . .
O17 C46 O16 125.70(19) . .
O17 C46 C47 118.55(19) . .
O16 C46 C47 115.73(18) . .
C50 C47 C48 110.1(2) . .
C50 C47 C46 111.09(19) . .
C48 C47 C46 109.71(18) . .
C50 C47 C49 109.9(2) . .
C48 C47 C49 110.3(2) . .
C46 C47 C49 105.7(2) . .
C47 C48 H48A 109.5 . .
C47 C48 H48B 109.5 . .
H48A C48 H48B 109.5 . .
C47 C48 H48C 109.5 . .
H48A C48 H48C 109.5 . .
H48B C48 H48C 109.5 . .
C47 C49 H49A 109.5 . .
C47 C49 H49B 109.5 . .
H49A C49 H49B 109.5 . .
C47 C49 H49C 109.5 . .
H49A C49 H49C 109.5 . .
H49B C49 H49C 109.5 . .
C47 C50 H50A 109.5 . .
C47 C50 H50B 109.5 . .
H50A C50 H50B 109.5 . .
C47 C50 H50C 109.5 . .
H50A C50 H50C 109.5 . .
H50B C50 H50C 109.5 . .
N2 C51 C52 178.4(3) . .
C51 C52 H52A 109.5 . .
C51 C52 H52B 109.5 . .
H52A C52 H52B 109.5 . .
C51 C52 H52C 109.5 . .
H52A C52 H52C 109.5 . .
H52B C52 H52C 109.5 . .
C51 N2 Ni2 167.51(17) . .

loop_
_geom_bond_atom_site_label_1
_geom_bond_atom_site_label_2
_geom_bond_distance
_geom_bond_site_symmetry_2
In1 O9 2.1135(13) .
In1 O7 2.1268(13) .
In1 O5 2.1360(14) .
In1 O2 2.1462(13) .
In1 O4 2.2091(13) .
In1 O3 2.2261(14) .
In1 C6 2.5683(19) .
In2 O16 2.1239(15) .
In2 O18 2.1248(14) .
In2 O13 2.1358(14) .
In2 O10 2.1464(15) .
In2 O15 2.2243(14) .
In2 O14 2.2336(14) .
In2 C41A 2.552(7) .
In2 C41 2.567(7) .
Ni1 O8 2.0267(13) .
Ni1 O1 2.0361(13) .
Ni1 O9 2.0552(13) .
Ni1 O6 2.0688(14) .
Ni1 O9 2.0762(14) 2_756
Ni1 N1 2.0776(17) .
Ni2 O17 2.0087(14) .
Ni2 O11 2.0276(14) .
Ni2 O18 2.0491(14) .
Ni2 N2 2.0544(17) .
Ni2 O18 2.0674(14) 2_767
Ni2 O19 2.1059(14) .
O1 C1 1.248(2) .
O2 C1 1.269(2) 2_756
O3 C6 1.270(2) .
O4 C6 1.263(2) .
O5 C11 1.270(2) .
O6 C11 1.246(2) 2_756
O7 C16 1.273(2) .
O8 C16 1.246(2) .
O9 Ni1 2.0763(14) 2_756
O9 H50 0.72(2) .
C1 O2 1.269(2) 2_756
C1 C2 1.536(3) .
C2 C4 1.520(3) .
C2 C3 1.524(3) .
C2 C5 1.528(3) .
C3 H3A 0.9800 .
C3 H3B 0.9800 .
C3 H3C 0.9800 .
C4 H4A 0.9800 .
C4 H4B 0.9800 .
C4 H4C 0.9800 .
C5 H5A 0.9800 .
C5 H5B 0.9800 .
C5 H5C 0.9800 .
C6 C7A 1.511(15) .
C6 C7 1.519(10) .
C7 C10 1.489(7) .
C7 C8 1.556(7) .
C7 C9 1.561(7) .
C8 H8A 0.9800 .
C8 H8B 0.9800 .
C8 H8C 0.9800 .
C9 H9A 0.9800 .
C9 H9B 0.9800 .
C9 H9C 0.9800 .
C10 H10A 0.9800 .
C10 H10B 0.9800 .
C10 H10C 0.9800 .
C7A C9A 1.515(11) .
C7A C8A 1.543(9) .
C7A C10A 1.546(10) .
C8A H8A1 0.9800 .
C8A H8A2 0.9800 .
C8A H8A3 0.9800 .
C9A H9A1 0.9800 .
C9A H9A2 0.9800 .
C9A H9A3 0.9800 .
C10A H10D 0.9800 .
C10A H10E 0.9800 .
C10A H10F 0.9800 .
C11 O6 1.247(2) 2_756
C11 C12 1.528(3) .
C12 C15 1.521(3) .
C12 C13 1.527(3) .
C12 C14 1.528(3) .
C13 H13A 0.9800 .
C13 H13B 0.9800 .
C13 H13C 0.9800 .
C14 H14A 0.9800 .
C14 H14B 0.9800 .
C14 H14C 0.9800 .
C15 H15A 0.9800 .
C15 H15B 0.9800 .
C15 H15C 0.9800 .
C16 C17 1.529(3) .
C17 C19 1.526(3) .
C17 C18 1.526(3) .
C17 C20 1.530(3) .
C18 H18A 0.9800 .
C18 H18B 0.9800 .
C18 H18C 0.9800 .
C19 H19A 0.9800 .
C19 H19B 0.9800 .
C19 H19C 0.9800 .
C20 H20A 0.9800 .
C20 H20B 0.9800 .
C20 H20C 0.9800 .
C21 N1 1.132(3) .
C21 C22 1.458(3) .
C22 H22A 0.9800 .
C22 H22B 0.9800 .
C22 H22C 0.9800 .
O10 C31 1.277(2) .
O11 C31 1.247(2) 2_767
O13 C36 1.271(2) .
O14 C41A 1.251(8) .
O14 C41 1.264(8) .
O15 C41 1.254(8) .
O15 C41A 1.267(8) .
O16 C46 1.270(3) .
O17 C46 1.247(2) .
O18 Ni2 2.0673(14) 2_767
O18 H51 0.77(3) .
O19 C36 1.260(2) 2_767
C31 O11 1.247(2) 2_767
C31 C32 1.526(3) .
C32 C34 1.527(3) .
C32 C35 1.529(3) .
C32 C33 1.531(3) .
C33 H33A 0.9800 .
C33 H33B 0.9800 .
C33 H33C 0.9800 .
C34 H34A 0.9800 .
C34 H34B 0.9800 .
C34 H34C 0.9800 .
C35 H35A 0.9800 .
C35 H35B 0.9800 .
C35 H35C 0.9800 .
C36 O19 1.260(2) 2_767
C36 C37 1.526(3) .
C37 C38 1.520(3) .
C37 C40 1.528(3) .
C37 C39 1.533(4) .
C38 H38A 0.9800 .
C38 H38B 0.9800 .
C38 H38C 0.9800 .
C39 H39A 0.9800 .
C39 H39B 0.9800 .
C39 H39C 0.9800 .
C40 H40A 0.9800 .
C40 H40B 0.9800 .
C40 H40C 0.9800 .
C41 C42 1.556(9) .
C42 C44 1.523(7) .
C42 C43 1.524(6) .
C42 C45 1.528(6) .
C43 H43A 0.9800 .
C43 H43B 0.9800 .
C43 H43C 0.9800 .
C44 H44A 0.9800 .
C44 H44B 0.9800 .
C44 H44C 0.9800 .
C45 H45A 0.9800 .
C45 H45B 0.9800 .
C45 H45C 0.9800 .
C41A C42A 1.542(9) .
C42A C45A 1.509(6) .
C42A C43A 1.521(7) .
C42A C44A 1.525(6) .
C43A H43D 0.9800 .
C43A H43E 0.9800 .
C43A H43F 0.9800 .
C44A H44D 0.9800 .
C44A H44E 0.9800 .
C44A H44F 0.9800 .
C45A H45D 0.9800 .
C45A H45E 0.9800 .
C45A H45F 0.9800 .
C46 C47 1.528(3) .
C47 C50 1.523(3) .
C47 C48 1.528(3) .
C47 C49 1.537(3) .
C48 H48A 0.9800 .
C48 H48B 0.9800 .
C48 H48C 0.9800 .
C49 H49A 0.9800 .
C49 H49B 0.9800 .
C49 H49C 0.9800 .
C50 H50A 0.9800 .
C50 H50B 0.9800 .
C50 H50C 0.9800 .
C51 N2 1.131(3) .
C51 C52 1.455(3) .
C52 H52A 0.9800 .
C52 H52B 0.9800 .
C52 H52C 0.9800 .

loop_
_geom_torsion_atom_site_label_1
_geom_torsion_atom_site_label_2
_geom_torsion_atom_site_label_3
_geom_torsion_atom_site_label_4
_geom_torsion
_geom_torsion_site_symmetry_1
_geom_torsion_site_symmetry_4
O8 Ni1 O1 C1 -92.69(18) . .
O9 Ni1 O1 C1 30.3(9) . .
O6 Ni1 O1 C1 88.54(18) . .
O9 Ni1 O1 C1 -3.91(19) 2_756 .
N1 Ni1 O1 C1 178.89(18) . .
O9 In1 O2 C1 -62.03(15) . 2_756
O7 In1 O2 C1 71.3(7) . 2_756
O5 In1 O2 C1 51.28(15) . 2_756
O4 In1 O2 C1 144.17(15) . 2_756
O3 In1 O2 C1 -156.77(15) . 2_756
C6 In1 O2 C1 173.62(15) . 2_756
O9 In1 O3 C6 -173.59(11) . .
O7 In1 O3 C6 91.25(12) . .
O5 In1 O3 C6 -2.91(18) . .
O2 In1 O3 C6 -85.64(12) . .
O4 In1 O3 C6 2.90(11) . .
O9 In1 O4 C6 4.94(18) . .
O7 In1 O4 C6 -97.83(12) . .
O5 In1 O4 C6 174.33(12) . .
O2 In1 O4 C6 86.16(12) . .
O3 In1 O4 C6 -2.91(11) . .
O9 In1 O5 C11 -11.31(15) . .
O7 In1 O5 C11 82.90(14) . .
O2 In1 O5 C11 -98.53(14) . .
O4 In1 O5 C11 173.82(14) . .
O3 In1 O5 C11 178.81(12) . .
C6 In1 O5 C11 177.11(13) . .
O8 Ni1 O6 C11 -60.2(18) . 2_756
O1 Ni1 O6 C11 -18.01(19) . 2_756
O9 Ni1 O6 C11 158.23(19) . 2_756
O9 Ni1 O6 C11 78.03(19) 2_756 2_756
N1 Ni1 O6 C11 -108.22(19) . 2_756
O9 In1 O7 C16 33.39(17) . .
O5 In1 O7 C16 -79.73(17) . .
O2 In1 O7 C16 -99.7(7) . .
O4 In1 O7 C16 -172.52(17) . .
O3 In1 O7 C16 128.49(17) . .
C6 In1 O7 C16 158.22(17) . .
O1 Ni1 O8 C16 -132.45(17) . .
O9 Ni1 O8 C16 51.26(17) . .
O6 Ni1 O8 C16 -90.3(18) . .
O9 Ni1 O8 C16 131.49(17) 2_756 .
N1 Ni1 O8 C16 -42.20(17) . .
O8 Ni1 O9 Ni1 88.27(6) . 2_756
O1 Ni1 O9 Ni1 -34.5(8) . 2_756
O6 Ni1 O9 Ni1 -92.87(6) . 2_756
O9 Ni1 O9 Ni1 0.0 2_756 2_756
N1 Ni1 O9 Ni1 176.92(7) . 2_756
O8 Ni1 O9 In1 -26.97(8) . .
O1 Ni1 O9 In1 -149.8(7) . .
O6 Ni1 O9 In1 151.89(8) . .
O9 Ni1 O9 In1 -115.24(10) 2_756 .
N1 Ni1 O9 In1 61.68(9) . .
O7 In1 O9 Ni1 2.42(8) . .
O5 In1 O9 Ni1 92.04(8) . .
O2 In1 O9 Ni1 179.37(8) . .
O4 In1 O9 Ni1 -99.49(13) . .
O3 In1 O9 Ni1 -92.75(8) . .
C6 In1 O9 Ni1 -96.57(9) . .
O7 In1 O9 Ni1 -110.05(6) . 2_756
O5 In1 O9 Ni1 -20.43(8) . 2_756
O2 In1 O9 Ni1 66.90(6) . 2_756
O4 In1 O9 Ni1 148.03(9) . 2_756
O3 In1 O9 Ni1 154.78(6) . 2_756
C6 In1 O9 Ni1 150.96(6) . 2_756
Ni1 O1 C1 O2 -13.6(3) . 2_756
Ni1 O1 C1 C2 169.21(13) . .
O1 C1 C2 C4 -43.2(2) . .
O2 C1 C2 C4 139.39(18) 2_756 .
O1 C1 C2 C3 75.4(2) . .
O2 C1 C2 C3 -102.0(2) 2_756 .
O1 C1 C2 C5 -165.56(17) . .
O2 C1 C2 C5 17.0(2) 2_756 .
In1 O4 C6 O3 5.02(18) . .
In1 O4 C6 C7A -167.7(4) . .
In1 O4 C6 C7 -174.2(3) . .
In1 O3 C6 O4 -4.98(18) . .
In1 O3 C6 C7A 167.8(4) . .
In1 O3 C6 C7 174.3(3) . .
O9 In1 C6 O4 -177.34(10) . .
O7 In1 C6 O4 83.68(11) . .
O5 In1 C6 O4 -6.69(14) . .
O2 In1 C6 O4 -92.23(11) . .
O3 In1 C6 O4 174.94(19) . .
O9 In1 C6 O3 7.72(14) . .
O7 In1 C6 O3 -91.26(11) . .
O5 In1 C6 O3 178.37(10) . .
O2 In1 C6 O3 92.82(11) . .
O4 In1 C6 O3 -174.94(19) . .
O9 In1 C6 C7A -87(2) . .
O7 In1 C6 C7A 174(2) . .
O5 In1 C6 C7A 83(2) . .
O2 In1 C6 C7A -2(2) . .
O4 In1 C6 C7A 90(2) . .
O3 In1 C6 C7A -95(2) . .
O9 In1 C6 C7 -83(3) . .
O7 In1 C6 C7 178(100) . .
O5 In1 C6 C7 88(3) . .
O2 In1 C6 C7 2(3) . .
O4 In1 C6 C7 94(3) . .
O3 In1 C6 C7 -91(3) . .
O4 C6 C7 C10 -141.1(4) . .
O3 C6 C7 C10 39.6(5) . .
C7A C6 C7 C10 135(7) . .
In1 C6 C7 C10 127(3) . .
O4 C6 C7 C8 100.0(4) . .
O3 C6 C7 C8 -79.2(4) . .
C7A C6 C7 C8 17(6) . .
In1 C6 C7 C8 9(4) . .
O4 C6 C7 C9 -13.5(6) . .
O3 C6 C7 C9 167.3(3) . .
C7A C6 C7 C9 -97(6) . .
In1 C6 C7 C9 -105(3) . .
O4 C6 C7A C9A -41.4(8) . .
O3 C6 C7A C9A 145.9(5) . .
C7 C6 C7A C9A 58(6) . .
In1 C6 C7A C9A -125.3(19) . .
O4 C6 C7A C8A 78.9(7) . .
O3 C6 C7A C8A -93.8(6) . .
C7 C6 C7A C8A 179(100) . .
In1 C6 C7A C8A -5(3) . .
O4 C6 C7A C10A -164.4(4) . .
O3 C6 C7A C10A 23.0(7) . .
C7 C6 C7A C10A -65(6) . .
In1 C6 C7A C10A 112(2) . .
In1 O5 C11 O6 2.4(3) . 2_756
In1 O5 C11 C12 -179.88(13) . .
O6 C11 C12 C15 -166.9(2) 2_756 .
O5 C11 C12 C15 15.2(3) . .
O6 C11 C12 C13 73.6(2) 2_756 .
O5 C11 C12 C13 -104.3(2) . .
O6 C11 C12 C14 -44.1(2) 2_756 .
O5 C11 C12 C14 138.04(19) . .
Ni1 O8 C16 O7 -28.8(3) . .
Ni1 O8 C16 C17 151.84(14) . .
In1 O7 C16 O8 -25.8(3) . .
In1 O7 C16 C17 153.63(13) . .
O8 C16 C17 C19 -19.0(3) . .
O7 C16 C17 C19 161.58(18) . .
O8 C16 C17 C18 101.5(2) . .
O7 C16 C17 C18 -77.9(2) . .
O8 C16 C17 C20 -139.89(19) . .
O7 C16 C17 C20 40.7(2) . .
C22 C21 N1 Ni1 -24(14) . .
O8 Ni1 N1 C21 21.2(8) . .
O1 Ni1 N1 C21 109.8(8) . .
O9 Ni1 N1 C21 -72.5(8) . .
O6 Ni1 N1 C21 -160.2(8) . .
O9 Ni1 N1 C21 -46.2(11) 2_756 .
O16 In2 O10 C31 23.8(9) . .
O18 In2 O10 C31 -62.89(14) . .
O13 In2 O10 C31 54.53(14) . .
O15 In2 O10 C31 -157.84(14) . .
O14 In2 O10 C31 143.09(14) . .
C41A In2 O10 C31 172.4(2) . .
C41 In2 O10 C31 172.7(2) . .
O17 Ni2 O11 C31 -83.8(2) . 2_767
O18 Ni2 O11 C31 28.2(8) . 2_767
N2 Ni2 O11 C31 -178.7(2) . 2_767
O18 Ni2 O11 C31 5.0(2) 2_767 2_767
O19 Ni2 O11 C31 94.4(2) . 2_767
O16 In2 O13 C36 75.75(15) . .
O18 In2 O13 C36 -17.44(17) . .
O10 In2 O13 C36 -102.37(15) . .
O15 In2 O13 C36 160.03(14) . .
O14 In2 O13 C36 161.84(15) . .
C41A In2 O13 C36 157.1(3) . .
C41 In2 O13 C36 160.0(3) . .
O16 In2 O14 C41A -81.9(6) . .
O18 In2 O14 C41A 7.1(6) . .
O13 In2 O14 C41A -171.4(6) . .
O10 In2 O14 C41A 101.4(6) . .
O15 In2 O14 C41A 7.4(6) . .
C41 In2 O14 C41A 5.3(11) . .
O16 In2 O14 C41 -87.2(6) . .
O18 In2 O14 C41 1.8(6) . .
O13 In2 O14 C41 -176.7(6) . .
O10 In2 O14 C41 96.1(6) . .
O15 In2 O14 C41 2.1(6) . .
C41A In2 O14 C41 -5.3(11) . .
O16 In2 O15 C41 84.9(6) . .
O18 In2 O15 C41 177.7(6) . .
O13 In2 O15 C41 0.0(6) . .
O10 In2 O15 C41 -95.0(6) . .
O14 In2 O15 C41 -2.1(6) . .
C41A In2 O15 C41 5.2(11) . .
O16 In2 O15 C41A 79.7(6) . .
O18 In2 O15 C41A 172.5(6) . .
O13 In2 O15 C41A -5.2(6) . .
O10 In2 O15 C41A -100.2(6) . .
O14 In2 O15 C41A -7.3(6) . .
C41 In2 O15 C41A -5.2(11) . .
O18 In2 O16 C46 28.45(19) . .
O13 In2 O16 C46 -88.73(19) . .
O10 In2 O16 C46 -58.1(9) . .
O15 In2 O16 C46 123.59(19) . .
O14 In2 O16 C46 -177.61(19) . .
C41A In2 O16 C46 153.1(3) . .
C41 In2 O16 C46 152.8(3) . .
O11 Ni2 O17 C46 -146.44(19) . .
O18 Ni2 O17 C46 37.87(19) . .
N2 Ni2 O17 C46 -54.53(19) . .
O18 Ni2 O17 C46 119.01(19) 2_767 .
O19 Ni2 O17 C46 -162.4(4) . .
O17 Ni2 O18 Ni2 88.17(6) . 2_767
O11 Ni2 O18 Ni2 -23.4(8) . 2_767
N2 Ni2 O18 Ni2 -176.55(7) . 2_767
O18 Ni2 O18 Ni2 0.0 2_767 2_767
O19 Ni2 O18 Ni2 -89.56(6) . 2_767
O17 Ni2 O18 In2 -25.05(8) . .
O11 Ni2 O18 In2 -136.6(7) . .
N2 Ni2 O18 In2 70.23(9) . .
O18 Ni2 O18 In2 -113.22(10) 2_767 .
O19 Ni2 O18 In2 157.21(8) . .
O16 In2 O18 Ni2 5.71(8) . .
O13 In2 O18 Ni2 96.74(9) . .
O10 In2 O18 Ni2 -177.98(8) . .
O15 In2 O18 Ni2 -81.90(8) . .
O14 In2 O18 Ni2 -81.63(15) . .
C41A In2 O18 Ni2 -77.4(3) . .
C41 In2 O18 Ni2 -80.6(3) . .
O16 In2 O18 Ni2 -105.03(7) . 2_767
O13 In2 O18 Ni2 -14.00(9) . 2_767
O10 In2 O18 Ni2 71.28(6) . 2_767
O15 In2 O18 Ni2 167.36(6) . 2_767
O14 In2 O18 Ni2 167.63(10) . 2_767
C41A In2 O18 Ni2 171.9(3) . 2_767
C41 In2 O18 Ni2 168.7(3) . 2_767
O17 Ni2 O19 C36 11.1(6) . 2_767
O11 Ni2 O19 C36 -4.89(17) . 2_767
O18 Ni2 O19 C36 170.88(17) . 2_767
N2 Ni2 O19 C36 -97.27(17) . 2_767
O18 Ni2 O19 C36 89.60(17) 2_767 2_767
In2 O10 C31 O11 15.7(3) . 2_767
In2 O10 C31 C32 -163.59(13) . .
O11 C31 C32 C34 125.2(2) 2_767 .
O10 C31 C32 C34 -55.5(2) . .
O11 C31 C32 C35 5.1(3) 2_767 .
O10 C31 C32 C35 -175.58(18) . .
O11 C31 C32 C33 -115.1(2) 2_767 .
O10 C31 C32 C33 64.2(2) . .
In2 O13 C36 O19 -1.3(3) . 2_767
In2 O13 C36 C37 176.70(15) . .
O19 C36 C37 C38 -147.2(2) 2_767 .
O13 C36 C37 C38 34.8(3) . .
O19 C36 C37 C40 -24.0(3) 2_767 .
O13 C36 C37 C40 158.0(2) . .
O19 C36 C37 C39 93.8(2) 2_767 .
O13 C36 C37 C39 -84.3(2) . .
C41A O15 C41 O14 81(7) . .
In2 O15 C41 O14 3.7(10) . .
C41A O15 C41 C42 -107(7) . .
In2 O15 C41 C42 175.7(8) . .
C41A O15 C41 In2 78(7) . .
C41A O14 C41 O15 -89(7) . .
In2 O14 C41 O15 -3.7(10) . .
C41A O14 C41 C42 100(7) . .
In2 O14 C41 C42 -175.5(9) . .
C41A O14 C41 In2 -85(7) . .
O16 In2 C41 O15 -93.2(5) . .
O18 In2 C41 O15 -2.7(7) . .
O13 In2 C41 O15 180.0(4) . .
O10 In2 C41 O15 88.8(5) . .
O14 In2 C41 O15 176.3(10) . .
C41A In2 C41 O15 -99(7) . .
O16 In2 C41 O14 90.5(5) . .
O18 In2 C41 O14 -179.0(3) . .
O13 In2 C41 O14 3.7(6) . .
O10 In2 C41 O14 -87.5(5) . .
O15 In2 C41 O14 -176.3(10) . .
C41A In2 C41 O14 85(7) . .
O16 In2 C41 C42 -165(7) . .
O18 In2 C41 C42 -75(7) . .
O13 In2 C41 C42 108(7) . .
O10 In2 C41 C42 17(7) . .
O15 In2 C41 C42 -72(7) . .
O14 In2 C41 C42 104(8) . .
C41A In2 C41 C42 -171(14) . .
O15 C41 C42 C44 -43.2(11) . .
O14 C41 C42 C44 128.8(8) . .
In2 C41 C42 C44 27(8) . .
O15 C41 C42 C43 75.0(10) . .
O14 C41 C42 C43 -113.1(9) . .
In2 C41 C42 C43 145(7) . .
O15 C41 C42 C45 -167.0(8) . .
O14 C41 C42 C45 5.0(12) . .
In2 C41 C42 C45 -97(7) . .
C41 O14 C41A O15 82(7) . .
In2 O14 C41A O15 -13.0(10) . .
C41 O14 C41A C42A -110(7) . .
In2 O14 C41A C42A 155.2(9) . .
C41 O14 C41A In2 95(7) . .
C41 O15 C41A O14 -89(7) . .
In2 O15 C41A O14 13.0(10) . .
C41 O15 C41A C42A 102(7) . .
In2 O15 C41A C42A -155.6(8) . .
C41 O15 C41A In2 -102(7) . .
O16 In2 C41A O14 95.2(5) . .
O18 In2 C41A O14 -176.2(3) . .
O13 In2 C41A O14 9.7(6) . .
O10 In2 C41A O14 -82.9(5) . .
O15 In2 C41A O14 -167.2(10) . .
C41 In2 C41A O14 -91(7) . .
O16 In2 C41A O15 -97.6(5) . .
O18 In2 C41A O15 -9.0(7) . .
O13 In2 C41A O15 176.8(3) . .
O10 In2 C41A O15 84.3(5) . .
O14 In2 C41A O15 167.2(10) . .
C41 In2 C41A O15 76(7) . .
O16 In2 C41A C42A -6.1(13) . .
O18 In2 C41A C42A 82.5(13) . .
O13 In2 C41A C42A -91.6(13) . .
O10 In2 C41A C42A 175.8(13) . .
O15 In2 C41A C42A 91.5(13) . .
O14 In2 C41A C42A -101.3(15) . .
C41 In2 C41A C42A 168(8) . .
O14 C41A C42A C45A 0.5(12) . .
O15 C41A C42A C45A 169.1(7) . .
In2 C41A C42A C45A 89.3(13) . .
O14 C41A C42A C43A -121.6(9) . .
O15 C41A C42A C43A 46.9(10) . .
In2 C41A C42A C43A -32.8(14) . .
O14 C41A C42A C44A 121.7(9) . .
O15 C41A C42A C44A -69.7(10) . .
In2 C41A C42A C44A -149.5(12) . .
Ni2 O17 C46 O16 -14.9(3) . .
Ni2 O17 C46 C47 167.13(14) . .
In2 O16 C46 O17 -28.7(3) . .
In2 O16 C46 C47 149.31(16) . .
O17 C46 C47 C50 -15.0(3) . .
O16 C46 C47 C50 166.9(2) . .
O17 C46 C47 C48 -137.0(2) . .
O16 C46 C47 C48 44.8(3) . .
O17 C46 C47 C49 104.1(2) . .
O16 C46 C47 C49 -74.0(2) . .
C52 C51 N2 Ni2 69(9) . .
O17 Ni2 N2 C51 149.6(8) . .
O11 Ni2 N2 C51 -124.4(8) . .
O18 Ni2 N2 C51 53.5(8) . .
O18 Ni2 N2 C51 27.0(12) 2_767 .
O19 Ni2 N2 C51 -36.6(8) . .
